data_4503661
loop_
_publ_author_name
'Qin, Chao'
'Wang, Xin-Long'
'Yuan, Ling'
'Wang, En-Bo'

_publ_section_title
;
 Chiral Self-Threading Frameworks Based on Polyoxometalate Building Blocks
 Comprising Unprecedented Tri-Flexure Helix
;
_journal_issue 7
_journal_name_full 'Crystal Growth &amp; Design'
_journal_page_first 2093
_journal_paper_doi 10.1021/cg800242a
_journal_volume 8
_journal_year 2008
_chemical_formula_sum 'C48 H66 Mo5 N24 Ni2 O31 P2'
_chemical_formula_weight 2134.31
_chemical_name_systematic
; 
 ? 
;
_space_group_IT_number 19
_symmetry_cell_setting orthorhombic
_symmetry_Int_Tables_number 19
_symmetry_space_group_name_Hall 'P 2ac 2ab'
_symmetry_space_group_name_H-M 'P 21 21 21'
_atom_sites_solution_hydrogens geom
_atom_sites_solution_primary direct
_atom_sites_solution_secondary difmap
_audit_creation_method SHELXL-97
_cell_angle_alpha 90.00
_cell_angle_beta 90.00
_cell_angle_gamma 90.00
_cell_formula_units_Z 4
_cell_length_a 18.577(4)
_cell_length_b 20.125(4)
_cell_length_c 20.895(4)
_cell_measurement_reflns_used 59115
_cell_measurement_temperature 293(2)
_cell_measurement_theta_max 25.00
_cell_measurement_theta_min 2.98
_cell_volume 7812(3)
_computing_cell_refinement 'SAINT (Bruker, 1999)'
_computing_data_collection 'SMART (Bruker, 1997)'
_computing_data_reduction SAINT
_computing_molecular_graphics 'SHELXTL-PLUS (Sheldrick, 1990)'
_computing_publication_material SHELXL-97
_computing_structure_refinement 'SHELXL-97 (Sheldrick, 1997)'
_computing_structure_solution 'SHELXS-97 (Sheldrick, 1997)'
_diffrn_ambient_temperature 298(2)
_diffrn_measured_fraction_theta_full 0.994
_diffrn_measured_fraction_theta_max 0.994
_diffrn_measurement_device_type 'Bruker APEX CCD area-detector'
_diffrn_measurement_method '\w scans'
_diffrn_radiation_monochromator graphite
_diffrn_radiation_source 'fine-focus sealed tube'
_diffrn_radiation_type MoK\a
_diffrn_radiation_wavelength 0.71073
_diffrn_reflns_av_R_equivalents 0.1303
_diffrn_reflns_av_sigmaI/netI 0.1114
_diffrn_reflns_limit_h_max 22
_diffrn_reflns_limit_h_min -22
_diffrn_reflns_limit_k_max 23
_diffrn_reflns_limit_k_min -23
_diffrn_reflns_limit_l_max 24
_diffrn_reflns_limit_l_min -24
_diffrn_reflns_number 59115
_diffrn_reflns_theta_full 25.00
_diffrn_reflns_theta_max 25.00
_diffrn_reflns_theta_min 2.98
_exptl_absorpt_coefficient_mu 1.384
_exptl_absorpt_correction_T_max 0.779
_exptl_absorpt_correction_T_min 0.725
_exptl_absorpt_correction_type multi-scan
_exptl_absorpt_process_details 'SADABS (Sheldrick, 1996)'
_exptl_crystal_colour green
_exptl_crystal_density_diffrn 1.815
_exptl_crystal_density_method 'not measured'
_exptl_crystal_description block
_exptl_crystal_F_000 4264
_exptl_crystal_size_max 0.24
_exptl_crystal_size_mid 0.2
_exptl_crystal_size_min 0.18
_refine_diff_density_max 1.707
_refine_diff_density_min -1.091
_refine_diff_density_rms 0.148
_refine_ls_abs_structure_details 'Flack H D (1983), Acta Cryst. A39, 876-881'
_refine_ls_abs_structure_Flack 0.04(3)
_refine_ls_extinction_method none
_refine_ls_goodness_of_fit_ref 1.053
_refine_ls_hydrogen_treatment constr
_refine_ls_matrix_type full
_refine_ls_number_parameters 979
_refine_ls_number_reflns 13681
_refine_ls_number_restraints 96
_refine_ls_restrained_S_all 1.058
_refine_ls_R_factor_all 0.0882
_refine_ls_R_factor_gt 0.0639
_refine_ls_shift/su_max 0.015
_refine_ls_shift/su_mean 0.001
_refine_ls_structure_factor_coef Fsqd
_refine_ls_weighting_details 'calc w=1/[\s^2^(Fo^2^)+(0.0736P)^2^+0.7764P] where P=(Fo^2^+2Fc^2^)/3'
_refine_ls_weighting_scheme calc
_refine_ls_wR_factor_gt 0.1417
_refine_ls_wR_factor_ref 0.1539
_reflns_number_gt 10532
_reflns_number_total 13681
_reflns_threshold_expression >2sigma(I)
_cod_data_source_file cg800242a-file004.cif
_cod_data_source_block L-1
_cod_depositor_comments
;
The following automatic conversions were performed:

'_symmetry_cell_setting' value 'Orthorhombic' changed to
'orthorhombic' according to
/home/saulius/struct/CIF-dictionaries/cif_core.dic dictionary named
'cif_core.dic' version 2.4.1 from 2010-06-29.

Automatic conversion script
Id: cif_fix_values 1715 2011-07-08 13:25:40Z adriana 
;
_cod_database_code 4503661

loop_
_symmetry_equiv_pos_as_xyz
'x, y, z'
'-x+1/2, -y, z+1/2'
'x+1/2, -y+1/2, -z'
'-x, y+1/2, -z+1/2'

loop_
_atom_site_label
_atom_site_type_symbol
_atom_site_fract_x
_atom_site_fract_y
_atom_site_fract_z
_atom_site_U_iso_or_equiv
_atom_site_adp_type
_atom_site_occupancy
_atom_site_symmetry_multiplicity
_atom_site_calc_flag
_atom_site_refinement_flags
Mo1 Mo 0.66824(5) 0.79407(5) 0.82105(4) 0.0223(2) Uani 1 1 d .
Mo2 Mo 0.68692(5) 0.79047(5) 0.65865(4) 0.0253(2) Uani 1 1 d .
Mo3 Mo 0.63483(5) 0.93782(5) 0.59861(4) 0.0283(2) Uani 1 1 d .
Mo4 Mo 0.60748(5) 1.04602(5) 0.72409(4) 0.0232(2) Uani 1 1 d .
Mo5 Mo 0.59103(5) 0.94142(5) 0.86258(4) 0.0248(2) Uani 1 1 d .
Ni2 Ni 0.54971(7) 0.64200(7) 0.81294(7) 0.0235(3) Uani 1 1 d .
Ni1 Ni 0.71962(7) 1.00812(7) 0.98715(6) 0.0216(3) Uani 1 1 d .
P1 P 0.73135(13) 0.93121(14) 0.74444(13) 0.0212(6) Uani 1 1 d .
P2 P 0.53963(14) 0.87717(14) 0.72348(13) 0.0232(6) Uani 1 1 d .
C1 C 0.6528(6) 0.6047(6) 0.9210(6) 0.035(3) Uani 1 1 d .
H1A H 0.6852 0.6365 0.9066 0.042 Uiso 1 1 calc R
C2 C 0.5643(8) 0.5450(8) 0.9261(8) 0.063(5) Uani 1 1 d .
H2A H 0.5210 0.5239 0.9168 0.076 Uiso 1 1 calc R
C3 C 0.6040(10) 0.4669(9) 1.0122(9) 0.083(6) Uani 1 1 d .
H3A H 0.6149 0.4797 1.0559 0.100 Uiso 1 1 calc R
H3B H 0.5554 0.4494 1.0114 0.100 Uiso 1 1 calc R
C4 C 0.6545(11) 0.4148(9) 0.9917(9) 0.082(6) Uani 1 1 d U
C5 C 0.7068(10) 0.3895(11) 1.0288(10) 0.091(7) Uani 1 1 d .
H5A H 0.7117 0.4053 1.0704 0.109 Uiso 1 1 calc R
C6 C 0.7522(11) 0.3423(10) 1.0083(12) 0.093(7) Uani 1 1 d .
H6A H 0.7895 0.3276 1.0345 0.112 Uiso 1 1 calc R
C7 C 0.7432(12) 0.3162(10) 0.9487(11) 0.083(6) Uani 1 1 d U
C8 C 0.6903(13) 0.3366(11) 0.9088(12) 0.111(7) Uani 1 1 d U
H8A H 0.6844 0.3193 0.8679 0.134 Uiso 1 1 calc R
C9 C 0.6440(12) 0.3868(11) 0.9344(11) 0.102(7) Uani 1 1 d U
H9A H 0.6048 0.4006 0.9101 0.122 Uiso 1 1 calc R
C10 C 0.7984(11) 0.2650(10) 0.9240(11) 0.097(7) Uani 1 1 d .
H10A H 0.8162 0.2796 0.8827 0.116 Uiso 1 1 calc R
H10B H 0.8389 0.2637 0.9532 0.116 Uiso 1 1 calc R
C11 C 0.7281(8) 0.1121(7) 0.8764(6) 0.049(4) Uani 1 1 d .
H11A H 0.7095 0.0828 0.8463 0.059 Uiso 1 1 calc R
C12 C 0.7557(9) 0.1526(7) 0.9614(7) 0.056(4) Uani 1 1 d .
H12A H 0.7627 0.1609 1.0047 0.067 Uiso 1 1 calc R
C13 C 0.4674(7) 0.7581(6) 0.8753(6) 0.040(3) Uani 1 1 d .
H13A H 0.4976 0.7896 0.8569 0.049 Uiso 1 1 calc R
C14 C 0.4154(7) 0.6709(6) 0.9002(6) 0.037(3) Uani 1 1 d .
H14A H 0.4029 0.6261 0.9014 0.044 Uiso 1 1 calc R
C15 C 0.3921(7) 0.8367(6) 0.9395(7) 0.043(3) Uani 1 1 d .
H15A H 0.4164 0.8708 0.9149 0.051 Uiso 1 1 calc R
H15B H 0.3406 0.8424 0.9337 0.051 Uiso 1 1 calc R
C16 C 0.4099(7) 0.8447(6) 1.0077(7) 0.043(3) Uani 1 1 d .
C17 C 0.3575(9) 0.8298(11) 1.0559(8) 0.088(7) Uani 1 1 d .
H17A H 0.3135 0.8116 1.0438 0.105 Uiso 1 1 calc R
C18 C 0.3710(10) 0.8417(11) 1.1197(8) 0.087(6) Uani 1 1 d U
H18A H 0.3352 0.8349 1.1502 0.105 Uiso 1 1 calc R
C19 C 0.4395(10) 0.8642(10) 1.1382(8) 0.080(5) Uani 1 1 d U
C20 C 0.4923(8) 0.8728(9) 1.0947(8) 0.071(5) Uani 1 1 d .
H20A H 0.5390 0.8821 1.1080 0.085 Uiso 1 1 calc R
C21 C 0.4768(7) 0.8675(9) 1.0295(7) 0.058(4) Uani 1 1 d .
H21A H 0.5117 0.8794 0.9998 0.070 Uiso 1 1 calc R
C22 C 0.4527(12) 0.8728(12) 1.2081(9) 0.105(7) Uani 1 1 d U
H22A H 0.4125 0.8967 1.2269 0.127 Uiso 1 1 calc R
H22B H 0.4550 0.8294 1.2282 0.127 Uiso 1 1 calc R
C23 C 0.6245(10) 0.9188(9) 1.2448(8) 0.069(5) Uani 1 1 d .
H23A H 0.6724 0.9098 1.2543 0.083 Uiso 1 1 calc R
C24 C 0.5381(9) 0.9713(9) 1.2201(8) 0.064(5) Uani 1 1 d .
H24A H 0.5068 1.0058 1.2101 0.077 Uiso 1 1 calc R
C25 C 0.5650(6) 1.0484(7) 1.0193(6) 0.038(3) Uani 1 1 d .
H25A H 0.5468 1.0263 0.9837 0.045 Uiso 1 1 calc R
C26 C 0.6322(7) 1.0830(7) 1.0926(6) 0.041(3) Uani 1 1 d .
H26A H 0.6733 1.0893 1.1172 0.049 Uiso 1 1 calc R
C27 C 0.4502(7) 1.1054(8) 1.0568(8) 0.064(5) Uani 1 1 d .
H27A H 0.4303 1.0890 1.0169 0.077 Uiso 1 1 calc R
H27B H 0.4486 1.1535 1.0550 0.077 Uiso 1 1 calc R
C28 C 0.4026(7) 1.0838(9) 1.1088(8) 0.063(5) Uani 1 1 d .
C29 C 0.3567(9) 1.0338(10) 1.1008(9) 0.086(6) Uani 1 1 d U
H29A H 0.3605 1.0052 1.0660 0.103 Uiso 1 1 calc R
C30 C 0.3040(12) 1.0262(11) 1.1450(10) 0.108(7) Uani 1 1 d U
H30A H 0.2690 0.9938 1.1385 0.130 Uiso 1 1 calc R
C31 C 0.3006(9) 1.0643(9) 1.1985(10) 0.081(5) Uani 1 1 d U
C32 C 0.3537(10) 1.1094(11) 1.2069(10) 0.101(7) Uani 1 1 d U
H32A H 0.3534 1.1359 1.2434 0.122 Uiso 1 1 calc R
C33 C 0.4062(8) 1.1170(10) 1.1648(8) 0.081(5) Uani 1 1 d U
H33A H 0.4450 1.1447 1.1737 0.097 Uiso 1 1 calc R
C34 C 0.2399(13) 1.0572(11) 1.2452(11) 0.114(8) Uani 1 1 d U
H34A H 0.2588 1.0683 1.2872 0.137 Uiso 1 1 calc R
H34B H 0.2046 1.0910 1.2347 0.137 Uiso 1 1 calc R
C35 C 0.1317(12) 0.9771(7) 1.2379(9) 0.086(7) Uani 1 1 d .
H35A H 0.0935 1.0064 1.2317 0.103 Uiso 1 1 calc R
C36 C 0.1971(7) 0.8938(7) 1.2504(7) 0.047(3) Uani 1 1 d .
H36A H 0.2114 0.8495 1.2506 0.056 Uiso 1 1 calc R
C37 C 0.7239(6) 0.9060(7) 1.0985(5) 0.036(3) Uani 1 1 d .
H37A H 0.7367 0.9392 1.1273 0.044 Uiso 1 1 calc R
C38 C 0.6915(6) 0.8585(6) 1.0167(5) 0.032(3) Uani 1 1 d .
H38A H 0.6759 0.8496 0.9753 0.038 Uiso 1 1 calc R
C39 C 0.6891(7) 0.7429(6) 1.0559(7) 0.047(3) Uani 1 1 d .
H39A H 0.7264 0.7218 1.0813 0.057 Uiso 1 1 calc R
H39B H 0.6956 0.7291 1.0119 0.057 Uiso 1 1 calc R
C40 C 0.6158(6) 0.7181(6) 1.0792(6) 0.040(3) Uani 1 1 d .
C41 C 0.5625(8) 0.7039(9) 1.0379(7) 0.066(5) Uani 1 1 d .
H41A H 0.5694 0.7116 0.9945 0.079 Uiso 1 1 calc R
C42 C 0.4977(8) 0.6780(7) 1.0589(6) 0.048(4) Uani 1 1 d .
H42A H 0.4634 0.6646 1.0291 0.057 Uiso 1 1 calc R
C43 C 0.4829(7) 0.6718(7) 1.1237(7) 0.048(4) Uani 1 1 d .
C44 C 0.5367(9) 0.6948(9) 1.1640(6) 0.080(6) Uani 1 1 d .
H44A H 0.5284 0.6928 1.2079 0.095 Uiso 1 1 calc R
C45 C 0.6000(9) 0.7200(10) 1.1443(7) 0.081(6) Uani 1 1 d .
H45A H 0.6324 0.7381 1.1734 0.098 Uiso 1 1 calc R
C46 C 0.4122(7) 0.6503(8) 1.1484(7) 0.058(4) Uani 1 1 d .
H46A H 0.3784 0.6868 1.1447 0.070 Uiso 1 1 calc R
H46B H 0.4169 0.6395 1.1935 0.070 Uiso 1 1 calc R
C47 C 0.3199(7) 0.5900(7) 1.0853(6) 0.043(3) Uani 1 1 d .
H47A H 0.2878 0.6252 1.0815 0.052 Uiso 1 1 calc R
C48 C 0.3709(6) 0.4951(7) 1.0794(6) 0.040(3) Uani 1 1 d .
H48A H 0.3802 0.4509 1.0695 0.048 Uiso 1 1 calc R
N1 N 0.5886(5) 0.5979(5) 0.8954(5) 0.042(3) Uani 1 1 d .
N2 N 0.6685(6) 0.5640(6) 0.9682(5) 0.054(3) Uani 1 1 d .
N3 N 0.6081(6) 0.5264(6) 0.9704(6) 0.055(3) Uani 1 1 d .
N4 N 0.7316(5) 0.0957(5) 0.9390(4) 0.032(2) Uani 1 1 d .
N5 N 0.7519(8) 0.1705(6) 0.8598(5) 0.059(4) Uani 1 1 d .
N6 N 0.7687(7) 0.1957(6) 0.9170(7) 0.066(4) Uani 1 1 d .
N7 N 0.4705(5) 0.6932(4) 0.8659(4) 0.030(2) Uani 1 1 d .
N8 N 0.3793(6) 0.7169(6) 0.9328(5) 0.045(3) Uani 1 1 d .
N9 N 0.4136(5) 0.7706(5) 0.9156(5) 0.038(3) Uani 1 1 d .
N10 N 0.6033(7) 0.9798(7) 1.2336(6) 0.064(4) Uani 1 1 d .
H10C H 0.6277 1.0160 1.2351 0.077 Uiso 1 1 calc R
N11 N 0.5780(11) 0.8715(8) 1.2424(8) 0.093(5) Uani 1 1 d .
N12 N 0.5191(10) 0.9088(9) 1.2216(7) 0.090(5) Uani 1 1 d .
N13 N 0.6309(5) 1.0476(5) 1.0365(4) 0.029(2) Uani 1 1 d .
N14 N 0.5683(6) 1.1069(6) 1.1077(6) 0.053(3) Uani 1 1 d .
N15 N 0.5256(5) 1.0855(5) 1.0595(5) 0.035(2) Uani 1 1 d .
N16 N 0.1289(5) 0.9109(5) 1.2348(5) 0.040(3) Uani 1 1 d .
N17 N 0.2418(8) 0.9402(9) 1.2650(7) 0.085(5) Uani 1 1 d .
N18 N 0.2007(9) 0.9936(8) 1.2517(8) 0.086(5) Uani 1 1 d U
N19 N 0.7094(5) 0.9200(5) 1.0381(4) 0.030(2) Uani 1 1 d .
N20 N 0.7195(6) 0.8431(5) 1.1166(5) 0.040(3) Uani 1 1 d .
N21 N 0.6986(5) 0.8147(5) 1.0596(5) 0.034(2) Uani 1 1 d .
N22 N 0.3099(5) 0.5274(5) 1.0621(4) 0.033(2) Uani 1 1 d .
N23 N 0.4165(6) 0.5339(6) 1.1125(5) 0.046(3) Uani 1 1 d .
N24 N 0.3831(5) 0.5918(6) 1.1140(5) 0.047(3) Uani 1 1 d .
O1 O 0.7332(4) 0.7827(4) 0.8773(4) 0.0358(19) Uani 1 1 d .
O2 O 0.6202(4) 0.7213(4) 0.8251(3) 0.0282(17) Uani 1 1 d .
O3 O 0.6039(4) 0.8471(4) 0.8718(4) 0.0354(19) Uani 1 1 d .
O4 O 0.7216(4) 0.7784(4) 0.7459(3) 0.0273(17) Uani 1 1 d .
O5 O 0.5901(4) 0.8174(4) 0.7285(4) 0.0344(8) Uani 1 1 d .
O6 O 0.6914(4) 0.8984(4) 0.8000(4) 0.0344(8) Uani 1 1 d .
O7 O 0.7659(5) 0.7824(5) 0.6188(4) 0.045(2) Uani 1 1 d .
O8 O 0.6472(5) 0.7158(4) 0.6460(4) 0.039(2) Uani 1 1 d .
O9 O 0.6334(4) 0.8422(4) 0.5989(4) 0.0356(19) Uani 1 1 d .
O10 O 0.7107(4) 0.8987(4) 0.6806(4) 0.0344(8) Uani 1 1 d .
O11 O 0.7122(4) 0.9517(4) 0.5545(3) 0.0304(18) Uani 1 1 d .
O12 O 0.5666(4) 0.9497(5) 0.5471(4) 0.048(2) Uani 1 1 d .
O13 O 0.6366(5) 1.0213(5) 0.6409(4) 0.052(3) Uani 1 1 d .
O14 O 0.5203(4) 1.0653(4) 0.7054(4) 0.0354(19) Uani 1 1 d .
O15 O 0.6441(5) 1.1208(4) 0.7343(4) 0.045(2) Uani 1 1 d .
O16 O 0.5738(4) 0.9346(4) 0.6889(4) 0.0344(8) Uani 1 1 d .
O17 O 0.5184(4) 0.8991(4) 0.7917(4) 0.0344(8) Uani 1 1 d .
O18 O 0.7162(4) 1.0042(4) 0.7435(4) 0.0344(8) Uani 1 1 d .
O19 O 0.5929(5) 1.0150(5) 0.8091(4) 0.053(3) Uani 1 1 d .
O20 O 0.5138(4) 0.9554(4) 0.9032(4) 0.045(2) Uani 1 1 d .
O21 O 0.6547(4) 0.9676(4) 0.9164(3) 0.0258(17) Uani 1 1 d .
O22 O 0.4704(5) 0.8565(6) 0.6891(5) 0.066(3) Uani 1 1 d .
O23 O 0.8125(4) 0.9199(4) 0.7568(5) 0.047(2) Uani 1 1 d .
O24 O 0.5151(4) 0.6896(5) 0.7303(4) 0.044(2) Uani 1 1 d .
O1W O 0.7493(5) 0.2401(5) 0.7348(5) 0.059(3) Uani 1 1 d .
H1 H 0.7619 0.2289 0.7724 0.071 Uiso 1 1 d R
H2 H 0.7153 0.2145 0.7233 0.071 Uiso 1 1 d R
O2W O 0.6237(11) 0.5568(17) 0.5973(10) 0.239(14) Uani 1 1 d .
H3 H 0.6348 0.5714 0.5604 0.287 Uiso 1 1 d R
H4 H 0.5805 0.5431 0.5956 0.287 Uiso 1 1 d R
O3W O 0.4985(9) 0.6212(8) 0.6245(6) 0.122(6) Uani 1 1 d .
H5 H 0.5074 0.6511 0.6522 0.146 Uiso 1 1 d R
H6 H 0.4539 0.6232 0.6156 0.146 Uiso 1 1 d R
O4W O 0.5399(11) 0.7800(12) 0.5098(11) 0.208(11) Uani 1 1 d .
H7 H 0.5665 0.8099 0.5261 0.249 Uiso 1 1 d R
H8 H 0.4966 0.7937 0.5118 0.249 Uiso 1 1 d R
O5W O 0.2635(10) 0.9501(10) 0.9193(9) 0.148(7) Uani 1 1 d .
O6W O 0.3863(7) 0.7656(7) 0.7320(7) 0.105(4) Uani 1 1 d U
H9 H 0.4065 0.8015 0.7204 0.126 Uiso 1 1 d R
H10 H 0.4178 0.7350 0.7303 0.126 Uiso 1 1 d R
O7W O 0.4261(15) 0.7170(14) 0.5599(13) 0.234(12) Uani 1 1 d U
H11 H 0.4424 0.6783 0.5675 0.281 Uiso 1 1 d R
H12 H 0.4595 0.7395 0.5425 0.281 Uiso 1 1 d R

loop_
_atom_site_aniso_label
_atom_site_aniso_U_11
_atom_site_aniso_U_22
_atom_site_aniso_U_33
_atom_site_aniso_U_23
_atom_site_aniso_U_13
_atom_site_aniso_U_12
Mo1 0.0243(5) 0.0161(5) 0.0266(4) 0.0001(4) -0.0001(4) -0.0037(4)
Mo2 0.0276(5) 0.0220(5) 0.0265(5) 0.0010(4) 0.0045(4) 0.0003(4)
Mo3 0.0266(5) 0.0294(6) 0.0289(5) 0.0088(4) 0.0071(4) 0.0071(4)
Mo4 0.0252(5) 0.0197(5) 0.0248(4) 0.0031(4) 0.0010(4) 0.0051(4)
Mo5 0.0244(5) 0.0256(5) 0.0246(4) -0.0079(4) -0.0047(4) 0.0023(4)
Ni2 0.0217(7) 0.0175(7) 0.0313(7) 0.0011(6) -0.0006(6) -0.0027(6)
Ni1 0.0247(7) 0.0183(7) 0.0217(6) -0.0020(6) -0.0036(5) 0.0012(6)
P1 0.0176(13) 0.0168(14) 0.0293(14) 0.0066(12) -0.0007(11) 0.0007(11)
P2 0.0182(14) 0.0236(15) 0.0279(14) -0.0038(12) -0.0013(12) -0.0033(11)
C1 0.025(6) 0.039(7) 0.042(7) 0.002(6) -0.005(5) -0.016(5)
C2 0.050(9) 0.057(10) 0.082(11) 0.046(9) -0.012(8) 0.001(8)
C3 0.089(13) 0.075(13) 0.085(12) 0.051(11) -0.020(11) -0.015(11)
C4 0.109(12) 0.045(9) 0.093(11) 0.015(9) -0.065(10) -0.009(9)
C5 0.082(13) 0.096(16) 0.095(14) 0.047(13) -0.044(12) -0.001(12)
C6 0.086(14) 0.054(12) 0.14(2) 0.048(13) -0.047(14) -0.021(10)
C7 0.095(9) 0.057(8) 0.097(9) 0.006(8) -0.016(8) -0.006(7)
C8 0.134(15) 0.073(12) 0.127(14) -0.022(11) -0.065(13) 0.004(12)
C9 0.112(13) 0.077(12) 0.116(13) 0.002(11) -0.059(11) 0.029(11)
C10 0.098(16) 0.070(14) 0.122(17) 0.020(12) -0.019(13) -0.055(12)
C11 0.077(10) 0.031(8) 0.038(7) -0.001(6) 0.004(7) -0.014(7)
C12 0.090(12) 0.026(8) 0.051(8) -0.008(7) -0.014(8) 0.001(7)
C13 0.036(7) 0.025(7) 0.061(8) -0.005(6) 0.008(6) -0.007(5)
C14 0.052(8) 0.014(6) 0.045(7) -0.007(5) 0.020(6) -0.011(5)
C15 0.027(7) 0.034(7) 0.068(9) -0.014(7) 0.013(6) 0.006(5)
C16 0.034(7) 0.032(7) 0.064(9) -0.006(6) 0.008(7) -0.010(6)
C17 0.053(10) 0.15(2) 0.062(10) -0.048(11) 0.012(8) -0.047(11)
C18 0.075(11) 0.119(14) 0.068(10) -0.019(10) 0.002(9) -0.049(10)
C19 0.086(11) 0.097(12) 0.055(8) -0.017(9) -0.003(8) -0.063(10)
C20 0.046(9) 0.094(14) 0.071(11) -0.009(10) 0.001(8) -0.030(9)
C21 0.035(8) 0.084(12) 0.055(9) 0.003(9) -0.002(7) -0.021(8)
C22 0.111(13) 0.135(15) 0.070(10) 0.004(10) -0.017(10) -0.084(12)
C23 0.081(12) 0.053(11) 0.072(11) -0.011(9) 0.006(10) -0.022(10)
C24 0.054(10) 0.068(11) 0.071(10) -0.001(9) -0.016(8) -0.028(9)
C25 0.023(6) 0.043(8) 0.047(7) -0.007(7) -0.017(5) 0.003(6)
C26 0.045(7) 0.041(8) 0.037(7) -0.015(6) 0.001(6) 0.006(6)
C27 0.029(7) 0.061(11) 0.103(13) -0.006(10) -0.023(8) 0.010(7)
C28 0.032(8) 0.087(12) 0.069(10) -0.041(9) 0.003(7) 0.007(8)
C29 0.053(9) 0.108(13) 0.097(11) -0.045(10) 0.024(9) -0.024(9)
C30 0.111(13) 0.114(14) 0.098(12) -0.039(11) 0.027(11) -0.053(11)
C31 0.066(10) 0.060(10) 0.118(13) -0.032(10) 0.023(9) -0.018(8)
C32 0.074(11) 0.113(14) 0.117(13) -0.054(11) 0.041(10) -0.030(10)
C33 0.038(8) 0.116(13) 0.089(11) -0.042(10) 0.011(8) -0.025(8)
C34 0.141(15) 0.089(13) 0.112(14) 0.001(12) -0.011(13) -0.019(13)
C35 0.142(18) 0.024(8) 0.092(12) -0.010(8) -0.079(13) 0.009(10)
C36 0.035(7) 0.047(9) 0.059(9) 0.011(7) 0.011(7) -0.005(7)
C37 0.032(6) 0.049(8) 0.028(6) -0.001(6) -0.004(5) 0.002(6)
C38 0.044(7) 0.022(6) 0.029(6) -0.007(5) -0.006(5) 0.004(5)
C39 0.046(8) 0.023(7) 0.074(9) 0.015(7) 0.002(7) 0.001(6)
C40 0.033(7) 0.025(7) 0.063(8) 0.003(6) -0.007(6) 0.002(5)
C41 0.058(9) 0.090(13) 0.048(8) -0.013(9) 0.008(7) -0.034(9)
C42 0.054(9) 0.058(10) 0.030(7) 0.002(7) 0.002(6) -0.006(7)
C43 0.035(7) 0.043(8) 0.066(9) -0.009(7) 0.000(7) -0.013(6)
C44 0.100(13) 0.111(15) 0.028(7) 0.004(8) -0.019(8) -0.072(12)
C45 0.076(11) 0.126(17) 0.042(8) 0.026(9) -0.019(8) -0.074(12)
C46 0.039(8) 0.080(12) 0.055(8) -0.039(8) 0.000(7) -0.022(8)
C47 0.039(8) 0.039(8) 0.051(8) -0.015(6) -0.004(6) -0.024(6)
C48 0.024(6) 0.045(8) 0.051(7) -0.006(7) -0.003(6) 0.006(6)
N1 0.034(6) 0.039(7) 0.052(6) 0.005(5) -0.001(5) -0.009(5)
N2 0.059(7) 0.052(8) 0.053(7) 0.010(6) -0.019(6) -0.007(7)
N3 0.051(7) 0.042(7) 0.073(8) 0.034(6) -0.025(6) -0.005(6)
N4 0.033(5) 0.033(6) 0.029(5) 0.006(5) -0.005(4) 0.003(5)
N5 0.107(11) 0.032(7) 0.040(7) 0.013(6) -0.020(7) -0.009(7)
N6 0.086(10) 0.029(7) 0.084(9) 0.035(7) -0.036(8) -0.026(6)
N7 0.033(5) 0.017(5) 0.041(5) -0.005(4) -0.002(4) 0.002(4)
N8 0.044(6) 0.039(7) 0.053(6) -0.020(6) 0.014(5) -0.022(5)
N9 0.018(5) 0.042(7) 0.054(6) -0.012(5) 0.009(5) 0.004(5)
N10 0.066(9) 0.060(9) 0.067(8) -0.016(7) 0.012(7) -0.037(7)
N11 0.132(15) 0.073(11) 0.073(10) -0.012(9) -0.003(10) -0.046(11)
N12 0.119(14) 0.089(13) 0.062(9) -0.008(9) -0.016(10) -0.053(12)
N13 0.032(5) 0.021(5) 0.032(5) 0.004(4) -0.012(4) 0.013(4)
N14 0.040(6) 0.055(8) 0.064(8) -0.025(6) 0.001(6) 0.003(6)
N15 0.024(5) 0.035(6) 0.046(6) -0.002(5) -0.001(5) 0.000(4)
N16 0.036(6) 0.030(6) 0.055(7) 0.006(5) -0.014(5) -0.001(5)
N17 0.079(10) 0.098(12) 0.078(10) 0.034(10) -0.039(8) -0.066(10)
N18 0.105(11) 0.061(9) 0.091(10) 0.001(8) -0.031(9) -0.056(9)
N19 0.038(6) 0.031(6) 0.022(5) 0.003(4) 0.004(4) 0.004(4)
N20 0.035(6) 0.037(7) 0.048(6) 0.014(5) -0.004(5) -0.009(5)
N21 0.036(6) 0.033(6) 0.034(5) 0.005(5) 0.008(4) 0.004(5)
N22 0.037(6) 0.031(6) 0.030(5) -0.004(4) 0.005(4) -0.001(5)
N23 0.037(6) 0.052(8) 0.051(7) -0.002(6) -0.006(5) -0.014(6)
N24 0.029(6) 0.065(8) 0.046(6) -0.022(6) 0.003(5) -0.009(6)
O1 0.042(5) 0.027(5) 0.038(5) 0.002(4) -0.004(4) 0.004(4)
O2 0.033(4) 0.019(4) 0.033(4) -0.001(3) 0.002(3) -0.006(3)
O3 0.035(5) 0.023(4) 0.048(5) -0.018(4) -0.002(4) -0.012(4)
O4 0.017(4) 0.026(4) 0.038(4) 0.003(3) 0.000(3) -0.001(3)
O5 0.0360(18) 0.0284(19) 0.0389(18) 0.0025(15) 0.0037(15) 0.0028(15)
O6 0.0360(18) 0.0284(19) 0.0389(18) 0.0025(15) 0.0037(15) 0.0028(15)
O7 0.042(5) 0.047(6) 0.045(5) -0.005(4) 0.014(4) 0.002(4)
O8 0.053(5) 0.029(5) 0.034(4) -0.004(4) 0.009(4) -0.009(4)
O9 0.043(5) 0.024(4) 0.040(4) 0.004(4) -0.015(4) 0.001(4)
O10 0.0360(18) 0.0284(19) 0.0389(18) 0.0025(15) 0.0037(15) 0.0028(15)
O11 0.035(4) 0.025(4) 0.032(4) 0.011(4) 0.010(3) 0.006(4)
O12 0.036(5) 0.060(7) 0.050(5) 0.006(5) -0.009(4) -0.001(5)
O13 0.071(6) 0.057(6) 0.028(4) -0.001(4) 0.011(4) 0.043(5)
O14 0.021(4) 0.031(5) 0.054(5) 0.001(4) 0.007(3) 0.005(3)
O15 0.054(6) 0.023(4) 0.058(5) -0.001(4) -0.005(5) -0.007(4)
O16 0.0360(18) 0.0284(19) 0.0389(18) 0.0025(15) 0.0037(15) 0.0028(15)
O17 0.0360(18) 0.0284(19) 0.0389(18) 0.0025(15) 0.0037(15) 0.0028(15)
O18 0.0360(18) 0.0284(19) 0.0389(18) 0.0025(15) 0.0037(15) 0.0028(15)
O19 0.049(5) 0.063(7) 0.048(5) 0.022(5) 0.007(4) 0.026(5)
O20 0.033(4) 0.039(6) 0.064(6) -0.006(5) 0.003(4) -0.012(4)
O21 0.027(4) 0.025(4) 0.025(4) -0.006(3) -0.010(3) -0.007(3)
O22 0.043(6) 0.064(7) 0.092(8) 0.012(7) -0.015(6) -0.015(5)
O23 0.015(4) 0.037(5) 0.088(7) 0.012(5) -0.010(4) 0.005(4)
O24 0.033(5) 0.056(6) 0.045(5) 0.021(5) -0.003(4) -0.005(4)
O1W 0.069(7) 0.052(6) 0.057(6) 0.002(5) 0.010(5) -0.009(5)
O2W 0.129(16) 0.44(4) 0.152(18) 0.08(2) 0.044(14) 0.04(2)
O3W 0.155(14) 0.156(15) 0.054(7) -0.048(9) 0.006(8) -0.056(12)
O4W 0.140(16) 0.22(3) 0.26(3) -0.10(2) -0.079(18) -0.016(16)
O5W 0.139(14) 0.159(17) 0.146(14) 0.055(13) 0.066(12) 0.042(13)
O6W 0.076(7) 0.088(8) 0.150(9) 0.018(7) 0.006(7) -0.009(6)
O7W 0.225(14) 0.230(14) 0.248(14) 0.007(10) -0.020(10) -0.005(10)

loop_
_atom_type_symbol
_atom_type_description
_atom_type_scat_dispersion_real
_atom_type_scat_dispersion_imag
_atom_type_scat_source
C C 0.0033 0.0016 'International Tables Vol C Tables 4.2.6.8 and 6.1.1.4'
H H 0.0000 0.0000 'International Tables Vol C Tables 4.2.6.8 and 6.1.1.4'
N N 0.0061 0.0033 'International Tables Vol C Tables 4.2.6.8 and 6.1.1.4'
O O 0.0106 0.0060 'International Tables Vol C Tables 4.2.6.8 and 6.1.1.4'
P P 0.1023 0.0942 'International Tables Vol C Tables 4.2.6.8 and 6.1.1.4'
Ni Ni 0.3393 1.1124 'International Tables Vol C Tables 4.2.6.8 and 6.1.1.4'
Mo Mo -1.6832 0.6857 'International Tables Vol C Tables 4.2.6.8 and 6.1.1.4'

loop_
_geom_angle_atom_site_label_1
_geom_angle_atom_site_label_2
_geom_angle_atom_site_label_3
_geom_angle
_geom_angle_site_symmetry_1
_geom_angle_site_symmetry_3
O1 Mo1 O2 102.7(4) . .
O1 Mo1 O4 100.4(3) . .
O2 Mo1 O4 99.9(3) . .
O1 Mo1 O3 97.7(4) . .
O2 Mo1 O3 97.1(3) . .
O4 Mo1 O3 151.7(3) . .
O1 Mo1 O6 97.4(3) . .
O2 Mo1 O6 158.5(3) . .
O4 Mo1 O6 83.7(3) . .
O3 Mo1 O6 72.6(3) . .
O1 Mo1 O5 170.7(3) . .
O2 Mo1 O5 84.0(3) . .
O4 Mo1 O5 71.8(3) . .
O3 Mo1 O5 87.7(3) . .
O6 Mo1 O5 77.0(3) . .
O8 Mo2 O7 102.5(4) . .
O8 Mo2 O9 98.9(4) . .
O7 Mo2 O9 100.5(4) . .
O8 Mo2 O4 100.3(3) . .
O7 Mo2 O4 99.3(4) . .
O9 Mo2 O4 148.6(3) . .
O8 Mo2 O10 165.3(4) . .
O7 Mo2 O10 91.3(4) . .
O9 Mo2 O10 73.1(3) . .
O4 Mo2 O10 82.3(3) . .
O8 Mo2 O5 88.2(3) . .
O7 Mo2 O5 167.9(4) . .
O9 Mo2 O5 83.3(3) . .
O4 Mo2 O5 72.8(3) . .
O10 Mo2 O5 78.7(3) . .
O12 Mo3 O11 105.2(4) . .
O12 Mo3 O13 100.7(4) . .
O11 Mo3 O13 95.2(4) . .
O12 Mo3 O9 97.7(4) . .
O11 Mo3 O9 100.0(4) . .
O13 Mo3 O9 152.1(3) . .
O12 Mo3 O16 99.5(4) . .
O11 Mo3 O16 152.7(3) . .
O13 Mo3 O16 68.7(4) . .
O9 Mo3 O16 87.8(3) . .
O12 Mo3 O10 164.9(4) . .
O11 Mo3 O10 86.8(3) . .
O13 Mo3 O10 87.0(3) . .
O9 Mo3 O10 70.8(3) . .
O16 Mo3 O10 71.0(3) . .
O15 Mo4 O14 102.2(4) . .
O15 Mo4 O13 103.8(5) . .
O14 Mo4 O13 96.9(4) . .
O15 Mo4 O19 103.6(5) . .
O14 Mo4 O19 98.8(4) . .
O13 Mo4 O19 144.6(4) . .
O15 Mo4 O18 86.9(4) . .
O14 Mo4 O18 170.7(3) . .
O13 Mo4 O18 78.9(3) . .
O19 Mo4 O18 80.5(3) . .
O15 Mo4 O16 166.8(4) . .
O14 Mo4 O16 84.1(3) . .
O13 Mo4 O16 63.6(4) . .
O19 Mo4 O16 86.7(4) . .
O18 Mo4 O16 86.6(3) . .
O20 Mo5 O21 101.8(4) . .
O20 Mo5 O19 100.7(4) . .
O21 Mo5 O19 97.9(4) . .
O20 Mo5 O3 102.7(4) . .
O21 Mo5 O3 98.8(3) . .
O19 Mo5 O3 147.7(4) . .
O20 Mo5 O17 83.2(4) . .
O21 Mo5 O17 173.6(3) . .
O19 Mo5 O17 85.1(4) . .
O3 Mo5 O17 76.0(3) . .
O20 Mo5 O6 168.0(4) . .
O21 Mo5 O6 86.2(3) . .
O19 Mo5 O6 86.9(3) . .
O3 Mo5 O6 66.9(3) . .
O17 Mo5 O6 88.3(3) . .
O14 Ni2 N1 93.1(4) 4_646 .
O14 Ni2 N16 88.5(4) 4_646 3_567
N1 Ni2 N16 86.1(4) . 3_567
O14 Ni2 O24 89.8(3) 4_646 .
N1 Ni2 O24 177.0(4) . .
N16 Ni2 O24 93.3(4) 3_567 .
O14 Ni2 O2 176.2(3) 4_646 .
N1 Ni2 O2 90.4(4) . .
N16 Ni2 O2 90.3(4) 3_567 .
O24 Ni2 O2 86.7(3) . .
O14 Ni2 N7 91.4(3) 4_646 .
N1 Ni2 N7 90.9(4) . .
N16 Ni2 N7 177.0(4) 3_567 .
O24 Ni2 N7 89.7(4) . .
O2 Ni2 N7 90.0(3) . .
N4 Ni1 O11 86.0(4) 1_565 2_675
N4 Ni1 O21 93.0(3) 1_565 .
O11 Ni1 O21 177.4(3) 2_675 .
N4 Ni1 N19 178.4(4) 1_565 .
O11 Ni1 N19 92.4(3) 2_675 .
O21 Ni1 N19 88.6(3) . .
N4 Ni1 N22 88.0(4) 1_565 3_567
O11 Ni1 N22 88.7(3) 2_675 3_567
O21 Ni1 N22 88.9(3) . 3_567
N19 Ni1 N22 91.9(4) . 3_567
N4 Ni1 N13 90.1(4) 1_565 .
O11 Ni1 N13 89.9(3) 2_675 .
O21 Ni1 N13 92.4(3) . .
N19 Ni1 N13 90.0(4) . .
N22 Ni1 N13 177.7(4) 3_567 .
O18 P1 O6 110.1(4) . .
O18 P1 O10 111.2(4) . .
O6 P1 O10 110.7(4) . .
O18 P1 O23 109.3(5) . .
O6 P1 O23 106.4(5) . .
O10 P1 O23 109.0(5) . .
O16 P2 O5 112.2(4) . .
O16 P2 O22 109.8(5) . .
O5 P2 O22 109.5(6) . .
O16 P2 O17 109.4(5) . .
O5 P2 O17 108.6(4) . .
O22 P2 O17 107.3(5) . .
N1 C1 N2 116.3(11) . .
N1 C1 C2 39.5(7) . .
N2 C1 C2 76.9(8) . .
N1 C1 H1A 121.9 . .
N2 C1 H1A 121.9 . .
C2 C1 H1A 161.0 . .
N3 C2 N1 111.5(14) . .
N3 C2 C1 72.5(9) . .
N1 C2 C1 39.2(7) . .
N3 C2 H2A 124.2 . .
N1 C2 H2A 124.2 . .
C1 C2 H2A 162.9 . .
C4 C3 N3 111.8(15) . .
C4 C3 H3A 109.3 . .
N3 C3 H3A 109.3 . .
C4 C3 H3B 109.3 . .
N3 C3 H3B 109.3 . .
H3A C3 H3B 107.9 . .
C9 C4 C5 117(2) . .
C9 C4 C3 117.9(17) . .
C5 C4 C3 124.4(19) . .
C6 C5 C4 123(2) . .
C6 C5 H5A 118.6 . .
C4 C5 H5A 118.6 . .
C5 C6 C7 119(2) . .
C5 C6 H6A 120.4 . .
C7 C6 H6A 120.4 . .
C8 C7 C6 122(2) . .
C8 C7 C10 119(2) . .
C6 C7 C10 119(2) . .
C7 C8 C9 115(2) . .
C7 C8 H8A 122.5 . .
C9 C8 H8A 122.5 . .
C4 C9 C8 122.9(19) . .
C4 C9 H9A 118.5 . .
C8 C9 H9A 118.5 . .
N6 C10 C7 114.1(16) . .
N6 C10 H10A 108.7 . .
C7 C10 H10A 108.7 . .
N6 C10 H10B 108.7 . .
C7 C10 H10B 108.7 . .
H10A C10 H10B 107.6 . .
N5 C11 N4 117.6(12) . .
N5 C11 C12 77.6(9) . .
N4 C11 C12 40.1(7) . .
N5 C11 H11A 121.2 . .
N4 C11 H11A 121.2 . .
C12 C11 H11A 161.0 . .
N6 C12 N4 113.1(13) . .
N6 C12 C11 71.8(9) . .
N4 C12 C11 41.4(7) . .
N6 C12 H12A 123.4 . .
N4 C12 H12A 123.4 . .
C11 C12 H12A 164.6 . .
N7 C13 N9 108.3(11) . .
N7 C13 H13A 125.8 . .
N9 C13 H13A 125.8 . .
N7 C14 N8 115.4(10) . .
N7 C14 H14A 122.3 . .
N8 C14 H14A 122.3 . .
C16 C15 N9 111.5(11) . .
C16 C15 H15A 109.3 . .
N9 C15 H15A 109.3 . .
C16 C15 H15B 109.3 . .
N9 C15 H15B 109.3 . .
H15A C15 H15B 108.0 . .
C21 C16 C17 116.3(13) . .
C21 C16 C15 123.5(12) . .
C17 C16 C15 120.2(12) . .
C18 C17 C16 121.3(14) . .
C18 C17 H17A 119.3 . .
C16 C17 H17A 119.3 . .
C17 C18 C19 119.1(16) . .
C17 C18 H18A 120.4 . .
C19 C18 H18A 120.4 . .
C20 C19 C18 121.0(15) . .
C20 C19 C22 121.7(15) . .
C18 C19 C22 117.1(16) . .
C19 C20 C21 119.8(14) . .
C19 C20 H20A 120.1 . .
C21 C20 H20A 120.1 . .
C20 C21 C16 121.8(13) . .
C20 C21 H21A 119.1 . .
C16 C21 H21A 119.1 . .
N12 C22 C19 112.7(15) . .
N12 C22 H22A 109.1 . .
C19 C22 H22A 109.1 . .
N12 C22 H22B 109.0 . .
C19 C22 H22B 109.0 . .
H22A C22 H22B 107.8 . .
N11 C23 N10 119.0(19) . .
N11 C23 C24 80.9(14) . .
N10 C23 C24 38.2(9) . .
N11 C23 H23A 120.5 . .
N10 C23 H23A 120.5 . .
C24 C23 H23A 158.5 . .
N10 C24 N12 112.7(18) . .
N10 C24 C23 40.1(9) . .
N12 C24 C23 72.6(13) . .
N10 C24 H24A 123.7 . .
N12 C24 H24A 123.7 . .
C23 C24 H24A 163.8 . .
N13 C25 N15 110.7(10) . .
N13 C25 H25A 124.7 . .
N15 C25 H25A 124.7 . .
N14 C26 N13 112.2(11) . .
N14 C26 H26A 123.9 . .
N13 C26 H26A 123.9 . .
N15 C27 C28 117.9(13) . .
N15 C27 H27A 107.8 . .
C28 C27 H27A 107.8 . .
N15 C27 H27B 107.8 . .
C28 C27 H27B 107.8 . .
H27A C27 H27B 107.2 . .
C29 C28 C33 121.1(17) . .
C29 C28 C27 121.1(14) . .
C33 C28 C27 117.8(16) . .
C28 C29 C30 117.6(17) . .
C28 C29 H29A 121.2 . .
C30 C29 H29A 121.2 . .
C29 C30 C31 122.0(19) . .
C29 C30 H30A 119.0 . .
C31 C30 H30A 119.0 . .
C32 C31 C30 117.0(18) . .
C32 C31 C34 121.9(18) . .
C30 C31 C34 121.1(17) . .
C33 C32 C31 121.9(18) . .
C33 C32 H32A 119.1 . .
C31 C32 H32A 119.1 . .
C32 C33 C28 119.0(16) . .
C32 C33 H33A 120.5 . .
C28 C33 H33A 120.5 . .
N18 C34 C31 120.8(19) . .
N18 C34 H34A 107.1 . .
C31 C34 H34A 107.1 . .
N18 C34 H34B 107.1 . .
C31 C34 H34B 107.1 . .
H34A C34 H34B 106.8 . .
N16 C35 N18 106.9(15) . .
N16 C35 H35A 126.6 . .
N18 C35 H35A 126.6 . .
N17 C36 N16 118.5(14) . .
N17 C36 H36A 120.8 . .
N16 C36 H36A 120.8 . .
N19 C37 N20 117.7(12) . .
N19 C37 H37A 121.2 . .
N20 C37 H37A 121.2 . .
N21 C38 N19 112.1(10) . .
N21 C38 H38A 123.9 . .
N19 C38 H38A 123.9 . .
N21 C39 C40 114.5(11) . .
N21 C39 H39A 108.6 . .
C40 C39 H39A 108.6 . .
N21 C39 H39B 108.6 . .
C40 C39 H39B 108.6 . .
H39A C39 H39B 107.6 . .
C41 C40 C45 118.6(12) . .
C41 C40 C39 121.4(12) . .
C45 C40 C39 119.3(12) . .
C40 C41 C42 121.2(13) . .
C40 C41 H41A 119.4 . .
C42 C41 H41A 119.4 . .
C41 C42 C43 121.0(13) . .
C41 C42 H42A 119.5 . .
C43 C42 H42A 119.5 . .
C42 C43 C44 114.9(13) . .
C42 C43 C46 123.0(13) . .
C44 C43 C46 121.7(13) . .
C45 C44 C43 124.7(14) . .
C45 C44 H44A 117.6 . .
C43 C44 H44A 117.6 . .
C44 C45 C40 118.2(13) . .
C44 C45 H45A 120.9 . .
C40 C45 H45A 120.9 . .
C43 C46 N24 112.8(11) . .
C43 C46 H46A 109.0 . .
N24 C46 H46A 109.0 . .
C43 C46 H46B 109.0 . .
N24 C46 H46B 109.0 . .
H46A C46 H46B 107.8 . .
N24 C47 N22 108.0(13) . .
N24 C47 H47A 126.0 . .
N22 C47 H47A 126.0 . .
N23 C48 N22 112.7(12) . .
N23 C48 H48A 123.6 . .
N22 C48 H48A 123.6 . .
C1 N1 C2 101.3(11) . .
C1 N1 Ni2 127.7(9) . .
C2 N1 Ni2 129.0(10) . .
C1 N2 N3 100.9(10) . .
C2 N3 N2 109.6(11) . .
C2 N3 C3 128.8(13) . .
N2 N3 C3 120.9(11) . .
C12 N4 C11 98.5(11) . .
C12 N4 Ni1 127.8(9) . 1_545
C11 N4 Ni1 133.1(9) . 1_545
C11 N5 N6 100.5(11) . .
C12 N6 N5 110.2(11) . .
C12 N6 C10 128.3(14) . .
N5 N6 C10 121.5(13) . .
C13 N7 C14 102.7(10) . .
C13 N7 Ni2 126.3(8) . .
C14 N7 Ni2 130.9(8) . .
N9 N8 C14 100.9(9) . .
N8 N9 C13 112.6(10) . .
N8 N9 C15 121.4(9) . .
C13 N9 C15 126.0(11) . .
C24 N10 C23 101.7(15) . .
C24 N10 H10C 129.1 . .
C23 N10 H10C 129.1 . .
C23 N11 N12 98.0(17) . .
C24 N12 N11 108.3(16) . .
C24 N12 C22 135(2) . .
N11 N12 C22 117.1(18) . .
C25 N13 C26 104.6(10) . .
C25 N13 Ni1 128.2(8) . .
C26 N13 Ni1 127.0(8) . .
C26 N14 N15 103.5(10) . .
C25 N15 N14 108.9(9) . .
C25 N15 C27 130.8(11) . .
N14 N15 C27 120.3(11) . .
C35 N16 C36 101.9(13) . .
C35 N16 Ni2 124.3(10) . 3_467
C36 N16 Ni2 130.6(9) . 3_467
C36 N17 N18 99.6(12) . .
N17 N18 C35 112.6(13) . .
N17 N18 C34 115.6(16) . .
C35 N18 C34 131.1(19) . .
C37 N19 C38 99.8(10) . .
C37 N19 Ni1 130.8(9) . .
C38 N19 Ni1 129.2(7) . .
C37 N20 N21 99.6(9) . .
C38 N21 N20 110.7(10) . .
C38 N21 C39 129.9(11) . .
N20 N21 C39 119.4(10) . .
C48 N22 C47 103.6(11) . .
C48 N22 Ni1 129.6(8) . 3_467
C47 N22 Ni1 126.8(9) . 3_467
N24 N23 C48 103.3(10) . .
C47 N24 N23 112.4(11) . .
C47 N24 C46 124.6(13) . .
N23 N24 C46 122.8(11) . .
Mo1 O2 Ni2 167.3(4) . .
Mo1 O3 Mo5 124.8(4) . .
Mo1 O4 Mo2 125.8(4) . .
P2 O5 Mo2 127.0(4) . .
P2 O5 Mo1 124.4(4) . .
Mo2 O5 Mo1 89.6(3) . .
P1 O6 Mo1 131.6(5) . .
P1 O6 Mo5 128.7(4) . .
Mo1 O6 Mo5 94.7(3) . .
Mo2 O9 Mo3 122.8(4) . .
P1 O10 Mo2 129.3(5) . .
P1 O10 Mo3 129.7(4) . .
Mo2 O10 Mo3 93.3(3) . .
Mo3 O11 Ni1 159.8(4) . 2_674
Mo4 O13 Mo3 131.0(5) . .
Mo4 O14 Ni2 144.3(5) . 4_656
P2 O16 Mo3 130.7(5) . .
P2 O16 Mo4 132.1(4) . .
Mo3 O16 Mo4 95.7(3) . .
P2 O17 Mo5 125.6(5) . .
P1 O18 Mo4 122.9(5) . .
Mo5 O19 Mo4 145.8(6) . .
Mo5 O21 Ni1 171.4(5) . .
H1 O1W H2 107.8 . .
H3 O2W H4 107.6 . .
H5 O3W H6 107.7 . .
H7 O4W H8 107.6 . .
H9 O6W H10 107.5 . .
H11 O7W H12 108.0 . .

loop_
_geom_bond_atom_site_label_1
_geom_bond_atom_site_label_2
_geom_bond_distance
_geom_bond_site_symmetry_2
Mo1 O1 1.700(8) .
Mo1 O2 1.718(7) .
Mo1 O4 1.884(7) .
Mo1 O3 1.921(8) .
Mo1 O6 2.188(8) .
Mo1 O5 2.464(8) .
Mo2 O8 1.694(8) .
Mo2 O7 1.695(8) .
Mo2 O9 1.906(7) .
Mo2 O4 1.948(7) .
Mo2 O10 2.268(8) .
Mo2 O5 2.379(8) .
Mo3 O12 1.679(8) .
Mo3 O11 1.731(7) .
Mo3 O13 1.899(9) .
Mo3 O9 1.924(8) .
Mo3 O16 2.203(8) .
Mo3 O10 2.354(8) .
Mo4 O15 1.666(8) .
Mo4 O14 1.711(7) .
Mo4 O13 1.887(8) .
Mo4 O19 1.902(8) .
Mo4 O18 2.226(8) .
Mo4 O16 2.442(8) .
Mo5 O20 1.690(8) .
Mo5 O21 1.714(7) .
Mo5 O19 1.856(9) .
Mo5 O3 1.923(8) .
Mo5 O17 2.177(8) .
Mo5 O6 2.437(8) .
Ni2 O14 2.055(8) 4_646
Ni2 N1 2.070(11) .
Ni2 N16 2.072(10) 3_567
Ni2 O24 2.077(8) .
Ni2 O2 2.080(7) .
Ni2 N7 2.110(9) .
Ni1 N4 2.041(10) 1_565
Ni1 O11 2.058(7) 2_675
Ni1 O21 2.076(7) .
Ni1 N19 2.077(9) .
Ni1 N22 2.094(10) 3_567
Ni1 N13 2.100(9) .
P1 O18 1.496(8) .
P1 O6 1.527(8) .
P1 O10 1.535(8) .
P1 O23 1.546(8) .
P2 O16 1.503(8) .
P2 O5 1.528(8) .
P2 O22 1.530(10) .
P2 O17 1.543(8) .
C1 N1 1.313(15) .
C1 N2 1.314(16) .
C1 C2 2.038(19) .
C1 H1A 0.9300 .
C2 N3 1.289(17) .
C2 N1 1.322(17) .
C2 H2A 0.9300 .
C3 C4 1.47(3) .
C3 N3 1.484(18) .
C3 H3A 0.9700 .
C3 H3B 0.9700 .
C4 C9 1.34(3) .
C4 C5 1.34(2) .
C5 C6 1.34(3) .
C5 H5A 0.9300 .
C6 C7 1.36(3) .
C6 H6A 0.9300 .
C7 C8 1.35(3) .
C7 C10 1.54(3) .
C8 C9 1.43(3) .
C8 H8A 0.9300 .
C9 H9A 0.9300 .
C10 N6 1.51(2) .
C10 H10A 0.9700 .
C10 H10B 0.9700 .
C11 N5 1.303(17) .
C11 N4 1.350(15) .
C11 C12 2.02(2) .
C11 H11A 0.9300 .
C12 N6 1.293(18) .
C12 N4 1.315(16) .
C12 H12A 0.9300 .
C13 N7 1.321(15) .
C13 N9 1.331(15) .
C13 H13A 0.9300 .
C14 N7 1.329(14) .
C14 N8 1.330(15) .
C14 H14A 0.9300 .
C15 C16 1.471(19) .
C15 N9 1.476(15) .
C15 H15A 0.9700 .
C15 H15B 0.9700 .
C16 C21 1.400(18) .
C16 C17 1.43(2) .
C17 C18 1.38(2) .
C17 H17A 0.9300 .
C18 C19 1.41(2) .
C18 H18A 0.9300 .
C19 C20 1.35(2) .
C19 C22 1.49(2) .
C20 C21 1.40(2) .
C20 H20A 0.9300 .
C21 H21A 0.9300 .
C22 N12 1.46(2) .
C22 H22A 0.9700 .
C22 H22B 0.9700 .
C23 N11 1.29(2) .
C23 N10 1.31(2) .
C23 C24 1.99(3) .
C23 H23A 0.9300 .
C24 N10 1.255(18) .
C24 N12 1.31(2) .
C24 H24A 0.9300 .
C25 N13 1.277(14) .
C25 N15 1.341(15) .
C25 H25A 0.9300 .
C26 N14 1.319(16) .
C26 N13 1.372(14) .
C26 H26A 0.9300 .
C27 N15 1.458(16) .
C27 C28 1.47(2) .
C27 H27A 0.9700 .
C27 H27B 0.9700 .
C28 C29 1.33(2) .
C28 C33 1.35(2) .
C29 C30 1.35(2) .
C29 H29A 0.9300 .
C30 C31 1.36(2) .
C30 H30A 0.9300 .
C31 C32 1.35(2) .
C31 C34 1.50(3) .
C32 C33 1.32(2) .
C32 H32A 0.9300 .
C33 H33A 0.9300 .
C34 N18 1.48(2) .
C34 H34A 0.9700 .
C34 H34B 0.9700 .
C35 N16 1.336(17) .
C35 N18 1.36(2) .
C35 H35A 0.9300 .
C36 N17 1.285(17) .
C36 N16 1.353(16) .
C36 H36A 0.9300 .
C37 N19 1.322(14) .
C37 N20 1.323(16) .
C37 H37A 0.9300 .
C38 N21 1.263(14) .
C38 N19 1.357(15) .
C38 H38A 0.9300 .
C39 N21 1.458(16) .
C39 C40 1.530(17) .
C39 H39A 0.9700 .
C39 H39B 0.9700 .
C40 C41 1.343(18) .
C40 C45 1.392(19) .
C41 C42 1.385(19) .
C41 H41A 0.9300 .
C42 C43 1.387(18) .
C42 H42A 0.9300 .
C43 C44 1.388(19) .
C43 C46 1.476(18) .
C44 C45 1.34(2) .
C44 H44A 0.9300 .
C45 H45A 0.9300 .
C46 N24 1.480(17) .
C46 H46A 0.9700 .
C46 H46B 0.9700 .
C47 N24 1.320(16) .
C47 N22 1.363(15) .
C47 H47A 0.9300 .
C48 N23 1.342(16) .
C48 N22 1.355(15) .
C48 H48A 0.9300 .
N2 N3 1.354(15) .
N4 Ni1 2.041(10) 1_545
N5 N6 1.335(16) .
N8 N9 1.306(14) .
N10 H10C 0.8600 .
N11 N12 1.40(2) .
N14 N15 1.352(14) .
N16 Ni2 2.072(10) 3_467
N17 N18 1.35(2) .
N20 N21 1.378(14) .
N22 Ni1 2.094(10) 3_467
N23 N24 1.321(16) .
O11 Ni1 2.058(7) 2_674
O14 Ni2 2.055(8) 4_656
O1W H1 0.8499 .
O1W H2 0.8500 .
O2W H3 0.8499 .
O2W H4 0.8500 .
O3W H5 0.8501 .
O3W H6 0.8499 .
O4W H7 0.8501 .
O4W H8 0.8501 .
O6W H9 0.8500 .
O6W H10 0.8501 .
O7W H11 0.8499 .
O7W H12 0.8500 .
